data_7005252
loop_
_publ_author_name
'Carbonera, Chiara'
'Kilner, Colin A.'
'L\'etard, Jean-Fran\,cois'
'Halcrow, Malcolm A.'

_publ_section_title
;
 Anion doping as a probe of cooperativity in the molecular
 spin-crossover compound [FeL2][BF4]2 (L =
 2,6-di{pyrazol-1-yl}pyridine).
;
_journal_issue 13
_journal_name_full 'Dalton transactions (Cambridge, England : 2003)'
_journal_page_first 1284
_journal_page_last 1292
_journal_paper_doi 10.1039/b618480d
_journal_year 2007
_chemical_formula_moiety 'C22 H18 Fe N10, 0.32[B F4], 1.68[Cl O4]'
_chemical_formula_sum 'C22 H18 B0.32 Cl1.68 F1.28 Fe N10 O6.72'
_chemical_formula_weight 673.17
_chemical_name_systematic
;
Bis[2,6-di(pyrazol-1-yl)pyridine]iron(II) 0.32:1.68 tetrafluoroborate:
perchlorate salt
;
_space_group_IT_number 15
_symmetry_cell_setting monoclinic
_symmetry_space_group_name_Hall '-C 2yc'
_symmetry_space_group_name_H-M 'C 1 2/c 1'
_atom_sites_solution_hydrogens geom
_atom_sites_solution_primary direct
_atom_sites_solution_secondary difmap
_audit_creation_method SHELXL-97
_cell_angle_alpha 90.00
_cell_angle_beta 99.320(6)
_cell_angle_gamma 90.00
_cell_formula_units_Z 4
_cell_length_a 14.4602(17)
_cell_length_b 9.3419(11)
_cell_length_c 20.202(2)
_cell_measurement_reflns_used 5419
_cell_measurement_temperature 150(2)
_cell_measurement_theta_max 26.02
_cell_measurement_theta_min 2.61
_cell_volume 2693.0(5)
_computing_cell_refinement 'APEX 2 software, Bruker Nonius 2004'
_computing_data_collection 'APEX 2 software, Bruker Nonius 2004'
_computing_data_reduction 'SAINT, Bruker Nonius 2004'
_computing_molecular_graphics 'ORTEX (McArdle, 1995)'
_computing_publication_material 'local program'
_computing_structure_refinement 'SHELXL-97 (Sheldrick, 1997)'
_computing_structure_solution 'SHELXS-97 (Sheldrick, 1990)'
_diffrn_ambient_temperature 150(2)
_diffrn_detector_area_resol_mean '120 microns'
_diffrn_measured_fraction_theta_full 0.885
_diffrn_measured_fraction_theta_max 0.885
_diffrn_measurement_device_type 'Bruker X8 Apex diffractometer'
_diffrn_measurement_method 'Rotation images'
_diffrn_radiation_monochromator graphite
_diffrn_radiation_source 'rotating anode'
_diffrn_radiation_type MoK\a
_diffrn_radiation_wavelength 0.71073
_diffrn_reflns_av_R_equivalents 0.0172
_diffrn_reflns_av_sigmaI/netI 0.0223
_diffrn_reflns_limit_h_max 14
_diffrn_reflns_limit_h_min -17
_diffrn_reflns_limit_k_max 11
_diffrn_reflns_limit_k_min -10
_diffrn_reflns_limit_l_max 24
_diffrn_reflns_limit_l_min -19
_diffrn_reflns_number 5419
_diffrn_reflns_theta_full 26.02
_diffrn_reflns_theta_max 26.02
_diffrn_reflns_theta_min 2.61
_exptl_absorpt_coefficient_mu 0.809
_exptl_absorpt_correction_T_max 1.040
_exptl_absorpt_correction_T_min 0.888
_exptl_absorpt_correction_type multi-scan
_exptl_absorpt_process_details
;
Sheldrick, G. M. (2002). SADABS v. 2.03. University of
G/ottingen, Germany.
;
_exptl_crystal_colour Yellow
_exptl_crystal_density_diffrn 1.664
_exptl_crystal_density_method 'not measured'
_exptl_crystal_description 'Square prism'
_exptl_crystal_F_000 1370
_exptl_crystal_size_max 0.15
_exptl_crystal_size_mid 0.15
_exptl_crystal_size_min 0.08
_refine_diff_density_max 0.468
_refine_diff_density_min -0.334
_refine_diff_density_rms 0.053
_refine_ls_extinction_method none
_refine_ls_goodness_of_fit_ref 1.037
_refine_ls_hydrogen_treatment constr
_refine_ls_matrix_type full
_refine_ls_number_parameters 196
_refine_ls_number_reflns 2365
_refine_ls_number_restraints 0
_refine_ls_restrained_S_all 1.037
_refine_ls_R_factor_all 0.0358
_refine_ls_R_factor_gt 0.0318
_refine_ls_shift/su_max 0.000
_refine_ls_shift/su_mean 0.000
_refine_ls_structure_factor_coef Fsqd
_refine_ls_weighting_details 'calc w=1/[\s^2^(Fo^2^)+(0.0268P)^2^+7.0562P] where P=(Fo^2^+2Fc^2^)/3'
_refine_ls_weighting_scheme calc
_refine_ls_wR_factor_gt 0.0752
_refine_ls_wR_factor_ref 0.0776
_reflns_number_gt 2150
_reflns_number_total 2365
_reflns_threshold_expression >2sigma(I)
_cod_data_source_file b618480d.txt
_cod_data_source_block c:\datasets\leeds\mh140c\mh140c
_cod_depositor_comments
;
The following automatic conversions were performed:
'_symmetry_cell_setting' value 'Monoclinic' changed to 'monoclinic'
according to '/home/saulius/struct/CIF-dictionaries/cif_core.dic'
dictionary named 'cif_core.dic' version 2.4.1 from 2010-06-29.

Automatic conversion script
Id: cif_fix_enum 1527 2010-12-29 10:47:43Z saulius 
;
_cod_original_sg_symbol_H-M 'C 2/c'
_cod_database_code 7005252

loop_
_symmetry_equiv_pos_as_xyz
'x, y, z'
'-x, y, -z+1/2'
'x+1/2, y+1/2, z'
'-x+1/2, y+1/2, -z+1/2'
'-x, -y, -z'
'x, -y, z-1/2'
'-x+1/2, -y+1/2, -z'
'x+1/2, -y+1/2, z-1/2'

loop_
_atom_site_label
_atom_site_type_symbol
_atom_site_fract_x
_atom_site_fract_y
_atom_site_fract_z
_atom_site_U_iso_or_equiv
_atom_site_adp_type
_atom_site_occupancy
_atom_site_symmetry_multiplicity
_atom_site_calc_flag
_atom_site_refinement_flags
_atom_site_disorder_assembly
_atom_site_disorder_group
Fe1 Fe 0.0000 0.69648(5) 0.2500 0.01778(13) Uani 1 2 d S . .
N2 N 0.01422(12) 0.7456(2) 0.35670(8) 0.0187(4) Uani 1 1 d . . .
C3 C -0.03026(14) 0.6664(2) 0.39696(10) 0.0191(4) Uani 1 1 d . . .
C4 C -0.02808(16) 0.6960(3) 0.46495(10) 0.0246(5) Uani 1 1 d . . .
H4 H -0.0625 0.6406 0.4920 0.029 Uiso 1 1 calc R . .
C5 C 0.02712(17) 0.8111(3) 0.49086(10) 0.0275(5) Uani 1 1 d . . .
H5 H 0.0303 0.8353 0.5368 0.033 Uiso 1 1 calc R . .
C6 C 0.07813(16) 0.8921(3) 0.45112(10) 0.0261(5) Uani 1 1 d . . .
H6 H 0.1178 0.9684 0.4692 0.031 Uiso 1 1 calc R . .
C7 C 0.06762(15) 0.8548(2) 0.38353(10) 0.0210(5) Uani 1 1 d . . .
N8 N -0.07734(12) 0.5470(2) 0.36382(8) 0.0194(4) Uani 1 1 d . . .
N9 N -0.06791(12) 0.5235(2) 0.29788(8) 0.0208(4) Uani 1 1 d . . .
C10 C -0.10464(15) 0.3939(2) 0.28356(10) 0.0240(5) Uani 1 1 d . . .
H10 H -0.1082 0.3484 0.2412 0.029 Uiso 1 1 calc R . .
C11 C -0.13771(16) 0.3327(3) 0.33958(11) 0.0265(5) Uani 1 1 d . . .
H11 H -0.1667 0.2420 0.3419 0.032 Uiso 1 1 calc R . .
C12 C -0.11884(15) 0.4326(3) 0.38964(10) 0.0246(5) Uani 1 1 d . . .
H12 H -0.1321 0.4240 0.4340 0.029 Uiso 1 1 calc R . .
N13 N 0.11352(12) 0.9267(2) 0.33618(9) 0.0220(4) Uani 1 1 d . . .
N14 N 0.10717(13) 0.8687(2) 0.27277(8) 0.0223(4) Uani 1 1 d . . .
C15 C 0.15588(15) 0.9582(3) 0.23998(11) 0.0258(5) Uani 1 1 d . . .
H15 H 0.1643 0.9461 0.1946 0.031 Uiso 1 1 calc R . .
C16 C 0.19332(16) 1.0732(3) 0.28130(12) 0.0292(5) Uani 1 1 d . . .
H16 H 0.2303 1.1503 0.2695 0.035 Uiso 1 1 calc R . .
C17 C 0.16510(16) 1.0505(2) 0.34195(12) 0.0277(5) Uani 1 1 d . . .
H17 H 0.1787 1.1093 0.3807 0.033 Uiso 1 1 calc R . .
Cl18 Cl 0.29708(4) 0.95932(8) 0.08960(3) 0.02998(18) Uani 0.84 1 d P A 1
O19 O 0.21857(16) 0.8692(3) 0.09230(12) 0.0818(9) Uani 0.84 1 d P A 1
O20 O 0.38171(14) 0.8784(2) 0.10646(9) 0.0486(5) Uani 0.84 1 d P A 1
O21 O 0.29769(15) 1.0733(2) 0.13786(12) 0.0586(6) Uani 0.84 1 d P A 1
O22 O 0.29502(17) 1.0156(4) 0.02400(11) 0.0913(10) Uani 0.84 1 d P A 1
B18 B 0.29708(4) 0.95932(8) 0.08960(3) 0.02998(18) Uani 0.16 1 d P B 2
F20 F 0.38171(14) 0.8784(2) 0.10646(9) 0.0486(5) Uani 0.16 1 d P B 2
F22 F 0.29502(17) 1.0156(4) 0.02400(11) 0.0913(10) Uani 0.16 1 d P B 2
F21 F 0.29769(15) 1.0733(2) 0.13786(12) 0.0586(6) Uani 0.16 1 d P B 2
F19 F 0.21857(16) 0.8692(3) 0.09230(12) 0.0818(9) Uani 0.16 1 d P B 2

loop_
_atom_site_aniso_label
_atom_site_aniso_U_11
_atom_site_aniso_U_22
_atom_site_aniso_U_33
_atom_site_aniso_U_23
_atom_site_aniso_U_13
_atom_site_aniso_U_12
Fe1 0.0228(2) 0.0180(2) 0.0131(2) 0.000 0.00462(16) 0.000
N2 0.0198(8) 0.0197(9) 0.0165(8) 0.0000(7) 0.0029(7) 0.0012(8)
C3 0.0185(10) 0.0213(12) 0.0173(9) 0.0018(8) 0.0025(8) 0.0047(9)
C4 0.0293(12) 0.0286(13) 0.0162(10) 0.0024(9) 0.0047(9) 0.0065(11)
C5 0.0367(13) 0.0295(13) 0.0153(9) -0.0025(9) 0.0010(9) 0.0111(11)
C6 0.0303(12) 0.0244(13) 0.0213(10) -0.0051(9) -0.0027(9) 0.0038(10)
C7 0.0210(10) 0.0202(12) 0.0214(10) -0.0005(9) 0.0026(8) 0.0051(9)
N8 0.0215(9) 0.0228(10) 0.0145(8) 0.0021(7) 0.0045(7) 0.0010(8)
N9 0.0244(9) 0.0235(11) 0.0149(8) 0.0008(7) 0.0048(7) -0.0014(8)
C10 0.0270(11) 0.0232(12) 0.0208(10) -0.0007(9) 0.0012(9) -0.0016(10)
C11 0.0277(12) 0.0238(13) 0.0276(11) 0.0061(9) 0.0029(9) -0.0036(10)
C12 0.0248(11) 0.0285(13) 0.0209(10) 0.0084(9) 0.0052(9) 0.0005(10)
N13 0.0236(9) 0.0197(10) 0.0224(9) -0.0033(7) 0.0032(7) -0.0010(8)
N14 0.0231(9) 0.0246(10) 0.0193(8) -0.0006(7) 0.0044(7) 0.0001(8)
C15 0.0237(11) 0.0265(13) 0.0279(11) 0.0070(9) 0.0057(9) 0.0010(10)
C16 0.0243(12) 0.0213(13) 0.0412(13) 0.0077(10) 0.0032(10) -0.0015(10)
C17 0.0270(12) 0.0182(12) 0.0360(12) -0.0022(9) -0.0005(10) -0.0008(10)
Cl18 0.0277(3) 0.0408(4) 0.0231(3) 0.0052(3) 0.0090(3) 0.0004(3)
O19 0.0575(14) 0.121(2) 0.0744(15) -0.0497(16) 0.0342(12) -0.0530(15)
O20 0.0506(11) 0.0542(13) 0.0402(10) 0.0024(9) 0.0048(9) 0.0165(10)
O21 0.0636(13) 0.0390(12) 0.0830(15) -0.0147(11) 0.0414(12) -0.0054(11)
O22 0.0759(16) 0.160(3) 0.0463(12) 0.0570(15) 0.0332(11) 0.0606(18)
B18 0.0277(3) 0.0408(4) 0.0231(3) 0.0052(3) 0.0090(3) 0.0004(3)
F19 0.0575(14) 0.121(2) 0.0744(15) -0.0497(16) 0.0342(12) -0.0530(15)
F20 0.0506(11) 0.0542(13) 0.0402(10) 0.0024(9) 0.0048(9) 0.0165(10)
F21 0.0636(13) 0.0390(12) 0.0830(15) -0.0147(11) 0.0414(12) -0.0054(11)
F22 0.0759(16) 0.160(3) 0.0463(12) 0.0570(15) 0.0332(11) 0.0606(18)

loop_
_atom_type_symbol
_atom_type_description
_atom_type_scat_dispersion_real
_atom_type_scat_dispersion_imag
_atom_type_scat_source
C C 0.0033 0.0016 'International Tables Vol C Tables 4.2.6.8 and 6.1.1.4'
H H 0.0000 0.0000 'International Tables Vol C Tables 4.2.6.8 and 6.1.1.4'
N N 0.0061 0.0033 'International Tables Vol C Tables 4.2.6.8 and 6.1.1.4'
Fe Fe 0.3463 0.8444 'International Tables Vol C Tables 4.2.6.8 and 6.1.1.4'
Cl Cl 0.1484 0.1585 'International Tables Vol C Tables 4.2.6.8 and 6.1.1.4'
O O 0.0106 0.0060 'International Tables Vol C Tables 4.2.6.8 and 6.1.1.4'
B B 0.0013 0.0007 'International Tables Vol C Tables 4.2.6.8 and 6.1.1.4'
F F 0.0171 0.0103 'International Tables Vol C Tables 4.2.6.8 and 6.1.1.4'

loop_
_geom_angle_atom_site_label_1
_geom_angle_atom_site_label_2
_geom_angle_atom_site_label_3
_geom_angle
_geom_angle_site_symmetry_1
_geom_angle_site_symmetry_3
_geom_angle_publ_flag
N2 Fe1 N2 155.69(10) . 2 ?
N2 Fe1 N9 127.82(7) . 2 ?
N2 Fe1 N9 72.35(7) . . ?
N9 Fe1 N9 85.20(10) 2 . ?
N2 Fe1 N14 72.13(6) . . ?
N9 Fe1 N14 141.81(6) . . ?
N2 Fe1 N14 90.17(6) . 2 ?
N9 Fe1 N14 106.05(7) . 2 ?
N14 Fe1 N14 87.62(10) . 2 ?
C3 N2 C7 118.51(17) . . ?
C3 N2 Fe1 120.42(14) . . ?
C7 N2 Fe1 121.07(13) . . ?
N2 C3 C4 123.4(2) . . ?
N2 C3 N8 112.93(17) . . ?
C4 C3 N8 123.60(19) . . ?
C5 C4 C3 116.4(2) . . ?
C4 C5 C6 121.81(19) . . ?
C7 C6 C5 116.3(2) . . ?
N2 C7 C6 123.5(2) . . ?
N2 C7 N13 112.93(17) . . ?
C6 C7 N13 123.6(2) . . ?
C12 N8 N9 111.23(17) . . ?
C12 N8 C3 129.86(17) . . ?
N9 N8 C3 117.80(16) . . ?
C10 N9 N8 104.80(17) . . ?
C10 N9 Fe1 139.72(14) . . ?
N8 N9 Fe1 115.48(13) . . ?
N9 C10 C11 111.50(19) . . ?
C12 C11 C10 105.2(2) . . ?
N8 C12 C11 107.29(18) . . ?
C17 N13 N14 111.31(18) . . ?
C17 N13 C7 130.53(19) . . ?
N14 N13 C7 118.16(18) . . ?
C15 N14 N13 104.69(18) . . ?
C15 N14 Fe1 138.93(15) . . ?
N13 N14 Fe1 114.47(13) . . ?
N14 C15 C16 111.4(2) . . ?
C17 C16 C15 105.6(2) . . ?
C16 C17 N13 107.0(2) . . ?
O22 Cl18 O19 111.01(17) . . ?
O22 Cl18 O20 107.76(12) . . ?
O19 Cl18 O20 109.58(17) . . ?
O22 Cl18 O21 110.74(17) . . ?
O19 Cl18 O21 109.19(13) . . ?
O20 Cl18 O21 108.51(13) . . ?

loop_
_geom_bond_atom_site_label_1
_geom_bond_atom_site_label_2
_geom_bond_distance
_geom_bond_site_symmetry_2
_geom_bond_publ_flag
Fe1 N2 2.1808(16) . ?
Fe1 N9 2.1951(18) . ?
Fe1 N14 2.2297(19) . ?
N2 C3 1.339(3) . ?
N2 C7 1.340(3) . ?
C3 C4 1.397(3) . ?
C3 N8 1.417(3) . ?
C4 C5 1.390(3) . ?
C5 C6 1.398(3) . ?
C6 C7 1.394(3) . ?
C7 N13 1.419(3) . ?
N8 C12 1.370(3) . ?
N8 N9 1.378(2) . ?
N9 C10 1.335(3) . ?
C10 C11 1.418(3) . ?
C11 C12 1.370(3) . ?
N13 C17 1.371(3) . ?
N13 N14 1.380(2) . ?
N14 C15 1.336(3) . ?
C15 C16 1.414(3) . ?
C16 C17 1.369(3) . ?
Cl18 O22 1.421(2) . ?
Cl18 O19 1.422(2) . ?
Cl18 O20 1.432(2) . ?
Cl18 O21 1.443(2) . ?
